data_7227351
loop_
_publ_author_name
'Parra, Nicole'
'Belmar, Julio B.'
'Jim\'enez, Claudio A.'
'Pas\'an, Jorge'
'Ruiz-P\'erez, Catalina'

_publ_section_title
;
 Crystal structure analysis of supramolecular arrangements in
 bis(1-isoquinolinecarboxamide)alkanes and their Ag(i) complexes
;
_journal_issue 7
_journal_name_full CrystEngComm
_journal_page_first 1076
_journal_paper_doi 10.1039/C6CE02393B
_journal_volume 19
_journal_year 2017
_chemical_formula_moiety '(C27 H28 N4 O2 Ag), (Cl O4)'
_chemical_formula_sum 'C27 H28 Ag Cl N4 O6'
_chemical_formula_weight 647.85
_chemical_name_systematic 1f
_space_group_crystal_system orthorhombic
_space_group_IT_number 52
_space_group_name_Hall '-P 2a 2bc'
_space_group_name_H-M_alt 'P n n a'
_symmetry_space_group_name_Hall '-P 2a 2bc'
_symmetry_space_group_name_H-M 'P n n a'
_atom_sites_solution_hydrogens geom
_audit_creation_method SHELXL-2013
_audit_update_record
;
2016-12-22 deposited with the CCDC.
2017-01-04 downloaded from the CCDC.
;
_cell_angle_alpha 90
_cell_angle_beta 90
_cell_angle_gamma 90
_cell_formula_units_Z 4
_cell_length_a 12.2945(6)
_cell_length_b 18.6277(8)
_cell_length_c 11.5504(6)
_cell_measurement_reflns_used 3262
_cell_measurement_temperature 293(2)
_cell_measurement_theta_max 73.3760
_cell_measurement_theta_min 4.4650
_cell_volume 2645.3(2)
_computing_cell_refinement
;
CrysAlisPro, Agilent Technologies,
Version 1.171.37.35 (release 13-08-2014 CrysAlis171 .NET)
(compiled Aug 13 2014,18:06:01)
;
_computing_data_collection
;
CrysAlisPro, Agilent Technologies,
Version 1.171.37.35 (release 13-08-2014 CrysAlis171 .NET)
(compiled Aug 13 2014,18:06:01)
;
_computing_data_reduction
;
CrysAlisPro, Agilent Technologies,
Version 1.171.37.35 (release 13-08-2014 CrysAlis171 .NET)
(compiled Aug 13 2014,18:06:01)
;
_computing_structure_refinement 'SHELXL-2013 (Sheldrick, 2013)'
_computing_structure_solution 'SHELXS-2013 (Sheldrick, 2013)'
_diffrn_ambient_temperature 293(2)
_diffrn_detector_area_resol_mean 10.5953
_diffrn_measured_fraction_theta_full 0.998
_diffrn_measured_fraction_theta_max 0.975
_diffrn_measurement_device 'four-circle diffractometer'
_diffrn_measurement_device_type 'SuperNova, Dual, Cu at zero, Atlas'
_diffrn_measurement_method '\w scans'
_diffrn_radiation_type CuK\a
_diffrn_radiation_wavelength 1.54184
_diffrn_reflns_av_R_equivalents 0.0321
_diffrn_reflns_av_unetI/netI 0.0268
_diffrn_reflns_Laue_measured_fraction_full 0.998
_diffrn_reflns_Laue_measured_fraction_max 0.975
_diffrn_reflns_limit_h_max 14
_diffrn_reflns_limit_h_min -10
_diffrn_reflns_limit_k_max 19
_diffrn_reflns_limit_k_min -22
_diffrn_reflns_limit_l_max 8
_diffrn_reflns_limit_l_min -14
_diffrn_reflns_number 6668
_diffrn_reflns_point_group_measured_fraction_full 0.998
_diffrn_reflns_point_group_measured_fraction_max 0.975
_diffrn_reflns_theta_full 67.684
_diffrn_reflns_theta_max 73.539
_diffrn_reflns_theta_min 4.504
_diffrn_source 'sealed X-ray tube'
_diffrn_source_type 'SuperNova (Cu) X-ray Source'
_exptl_absorpt_coefficient_mu 7.470
_exptl_absorpt_correction_T_max 0.417
_exptl_absorpt_correction_T_min 0.290
_exptl_absorpt_correction_type gaussian
_exptl_absorpt_process_details
;
CrysAlisPro, Agilent Technologies,
Version 1.171.37.35 (release 13-08-2014 CrysAlis171 .NET)
(compiled Aug 13 2014,18:06:01)
Numerical absorption correction based on gaussian integration over
            a multifaceted crystal model
Empirical absorption correction using spherical harmonics,
 implemented in SCALE3 ABSPACK scaling algorithm.
;
_exptl_crystal_colour white
_exptl_crystal_density_diffrn 1.627
_exptl_crystal_description needle
_exptl_crystal_F_000 1320
_exptl_crystal_recrystallization_method 'Re-crystallisation from solvent: ethanol, water'
_exptl_crystal_size_max 0.6315
_exptl_crystal_size_mid 0.4528
_exptl_crystal_size_min 0.3581
_refine_diff_density_max 1.550
_refine_diff_density_min -1.123
_refine_diff_density_rms 0.130
_refine_ls_extinction_coef 0.0038(3)
_refine_ls_extinction_expression Fc^*^=kFc[1+0.001xFc^2^\l^3^/sin(2\q)]^-1/4^
_refine_ls_extinction_method SHELXL
_refine_ls_goodness_of_fit_ref 1.080
_refine_ls_hydrogen_treatment constr
_refine_ls_matrix_type full
_refine_ls_number_parameters 180
_refine_ls_number_reflns 2604
_refine_ls_number_restraints 45
_refine_ls_restrained_S_all 1.126
_refine_ls_R_factor_all 0.0659
_refine_ls_R_factor_gt 0.0620
_refine_ls_shift/su_max 0.001
_refine_ls_shift/su_mean 0.000
_refine_ls_structure_factor_coef Fsqd
_refine_ls_weighting_details 'w=1/[\s^2^(Fo^2^)+(0.1165P)^2^+4.1262P] where P=(Fo^2^+2Fc^2^)/3'
_refine_ls_weighting_scheme calc
_refine_ls_wR_factor_gt 0.1788
_refine_ls_wR_factor_ref 0.1849
_reflns_Friedel_coverage 0.000
_reflns_number_gt 2337
_reflns_number_total 2604
_reflns_threshold_expression 'I > 2\s(I)'
_cod_data_source_file c6ce02393b2.cif
_cod_data_source_block compound4f
_cod_depositor_comments 'Adding full bibliography for 7227343--7227351.cif.'
_cod_database_code 7227351
_shelx_space_group_comment
;
The symmetry employed for this shelxl refinement is uniquely defined
by the following loop, which should always be used as a source of
symmetry information in preference to the above space-group names.
They are only intended as comments.
;
_shelxl_version_number 2013-4

loop_
_space_group_symop_operation_xyz
'x, y, z'
'-x+1/2, -y, z'
'-x+1/2, y+1/2, -z+1/2'
'x, -y+1/2, -z+1/2'
'-x, -y, -z'
'x-1/2, y, -z'
'x-1/2, -y-1/2, z-1/2'
'-x, y-1/2, z-1/2'

loop_
_atom_site_label
_atom_site_type_symbol
_atom_site_fract_x
_atom_site_fract_y
_atom_site_fract_z
_atom_site_U_iso_or_equiv
_atom_site_adp_type
_atom_site_occupancy
_atom_site_site_symmetry_order
_atom_site_calc_flag
_atom_site_refinement_flags_posn
_atom_site_refinement_flags_adp
_atom_site_refinement_flags_occupancy
Ag1 Ag 0.2500 0.5000 0.59617(5) 0.0451(3) Uani 1 2 d S T P
C1 C 0.5245(3) 0.56011(19) 0.6155(3) 0.0324(8) Uani 1 1 d . . .
C2 C 0.4433(3) 0.62073(19) 0.6117(3) 0.0292(7) Uani 1 1 d . . .
C3 C 0.4810(3) 0.6932(2) 0.6051(3) 0.0327(8) Uani 1 1 d . . .
C4 C 0.5913(4) 0.7127(3) 0.6044(4) 0.0489(11) Uani 1 1 d . . .
H4 H 0.6451 0.6777 0.6098 0.059 Uiso 1 1 calc R U .
C5 C 0.6194(5) 0.7847(3) 0.5955(5) 0.0678(17) Uani 1 1 d . . .
H5 H 0.6925 0.7975 0.5958 0.081 Uiso 1 1 calc R U .
C6 C 0.5416(6) 0.8374(3) 0.5862(5) 0.0650(16) Uani 1 1 d . . .
H6 H 0.5629 0.8850 0.5773 0.078 Uiso 1 1 calc R U .
C7 C 0.4348(5) 0.8208(2) 0.5897(4) 0.0563(14) Uani 1 1 d . . .
H7 H 0.3827 0.8569 0.5852 0.068 Uiso 1 1 calc R U .
C8 C 0.4025(4) 0.7480(2) 0.6003(3) 0.0401(10) Uani 1 1 d . . .
C9 C 0.2931(5) 0.7290(3) 0.6077(5) 0.0563(13) Uani 1 1 d . . .
H9 H 0.2398 0.7644 0.6086 0.068 Uiso 1 1 calc R U .
C10 C 0.2647(4) 0.6594(4) 0.6135(6) 0.0564(15) Uani 1 1 d . . .
H10 H 0.1911 0.6480 0.6164 0.068 Uiso 1 1 calc R U .
C11 C 0.5859(4) 0.4535(2) 0.7206(5) 0.0499(11) Uani 1 1 d . . .
H11A H 0.6258 0.4596 0.7924 0.060 Uiso 1 1 calc R U .
H11B H 0.6381 0.4512 0.6578 0.060 Uiso 1 1 calc R U .
C12 C 0.5226(3) 0.3846(2) 0.7252(4) 0.0428(10) Uani 1 1 d . . .
H12A H 0.4815 0.3796 0.6540 0.051 Uiso 1 1 calc R U .
H12B H 0.4709 0.3873 0.7885 0.051 Uiso 1 1 calc R U .
C13 C 0.5928(3) 0.3184(2) 0.7413(4) 0.0416(10) Uani 1 1 d . . .
H13A H 0.6426 0.3145 0.6764 0.050 Uiso 1 1 calc R U .
H13B H 0.6359 0.3239 0.8111 0.050 Uiso 1 1 calc R U .
C14 C 0.5276(5) 0.2500 0.7500 0.0463(14) Uani 1 2 d S T P
H14A H 0.4809 0.2533 0.8175 0.056 Uiso 0.5 1 calc R U P
H14B H 0.4809 0.2467 0.6825 0.056 Uiso 0.5 1 calc R U P
N1 N 0.5138(3) 0.51522(19) 0.7031(3) 0.0404(8) Uani 1 1 d . . .
H1 H 0.4623 0.5225 0.7521 0.049 Uiso 1 1 calc R U .
N2 N 0.3390(3) 0.60405(18) 0.6153(3) 0.0391(8) Uani 1 1 d . . .
O1 O 0.5970(3) 0.55708(17) 0.5414(3) 0.0485(8) Uani 1 1 d . . .
Cl1 Cl 0.2500 0.5000 0.9358(2) 0.0628(6) Uani 1 2 d DS T P
O2 O 0.3659(11) 0.5057(7) 0.9123(12) 0.137(4) Uani 0.5 1 d D U P
O3 O 0.2393(11) 0.4541(8) 1.0284(13) 0.137(4) Uani 0.5 1 d D U P
O4 O 0.2279(12) 0.5704(7) 0.9839(13) 0.137(4) Uani 0.5 1 d D U P
O5 O 0.1959(11) 0.4912(7) 0.8406(11) 0.137(4) Uani 0.5 1 d D U P

loop_
_atom_site_aniso_label
_atom_site_aniso_U_11
_atom_site_aniso_U_22
_atom_site_aniso_U_33
_atom_site_aniso_U_23
_atom_site_aniso_U_13
_atom_site_aniso_U_12
Ag1 0.0411(4) 0.0254(4) 0.0688(4) 0.000 0.000 -0.01154(15)
C1 0.0372(19) 0.0178(15) 0.0421(18) -0.0020(13) -0.0048(15) 0.0007(14)
C2 0.0330(18) 0.0182(16) 0.0365(16) -0.0014(12) 0.0006(14) -0.0011(14)
C3 0.041(2) 0.0196(17) 0.0375(18) -0.0016(13) -0.0052(14) -0.0037(15)
C4 0.047(3) 0.033(2) 0.066(3) -0.0080(19) -0.0062(19) -0.013(2)
C5 0.073(4) 0.047(3) 0.083(4) -0.017(2) 0.006(3) -0.035(3)
C6 0.104(5) 0.025(2) 0.066(3) -0.0082(19) 0.012(3) -0.023(3)
C7 0.092(4) 0.018(2) 0.058(3) -0.0012(17) 0.000(2) 0.002(2)
C8 0.056(3) 0.0193(18) 0.045(2) -0.0032(14) -0.0041(16) -0.0006(18)
C9 0.051(3) 0.033(2) 0.085(4) -0.009(2) -0.008(2) 0.015(2)
C10 0.034(2) 0.037(3) 0.099(4) -0.014(3) 0.006(2) 0.0016(19)
C11 0.049(2) 0.0239(19) 0.077(3) 0.0110(19) -0.020(2) 0.0015(18)
C12 0.040(2) 0.0236(19) 0.065(3) 0.0077(17) -0.0016(18) 0.0027(16)
C13 0.036(2) 0.0234(18) 0.065(3) 0.0118(17) -0.0045(18) 0.0008(15)
C14 0.036(3) 0.026(3) 0.077(4) 0.010(3) 0.000 0.000
N1 0.049(2) 0.0250(15) 0.0473(18) 0.0060(15) 0.0003(16) 0.0055(16)
N2 0.0328(16) 0.0217(15) 0.063(2) -0.0056(14) 0.0044(14) -0.0074(13)
O1 0.0483(17) 0.0402(16) 0.0571(18) 0.0031(14) 0.0114(14) 0.0088(13)
Cl1 0.0710(14) 0.0594(13) 0.0579(10) 0.000 0.000 -0.0199(8)
O2 0.122(7) 0.156(9) 0.134(7) 0.033(5) 0.049(5) 0.015(5)
O3 0.122(7) 0.156(9) 0.134(7) 0.033(5) 0.049(5) 0.015(5)
O4 0.122(7) 0.156(9) 0.134(7) 0.033(5) 0.049(5) 0.015(5)
O5 0.122(7) 0.156(9) 0.134(7) 0.033(5) 0.049(5) 0.015(5)

loop_
_atom_type_symbol
_atom_type_description
_atom_type_scat_dispersion_real
_atom_type_scat_dispersion_imag
_atom_type_scat_source
C C 0.0181 0.0091 'International Tables Vol C Tables 4.2.6.8 and 6.1.1.4'
H H 0.0000 0.0000 'International Tables Vol C Tables 4.2.6.8 and 6.1.1.4'
Ag Ag 0.1306 4.2820 'International Tables Vol C Tables 4.2.6.8 and 6.1.1.4'
Cl Cl 0.3639 0.7018 'International Tables Vol C Tables 4.2.6.8 and 6.1.1.4'
N N 0.0311 0.0180 'International Tables Vol C Tables 4.2.6.8 and 6.1.1.4'
O O 0.0492 0.0322 'International Tables Vol C Tables 4.2.6.8 and 6.1.1.4'

loop_
_geom_angle_atom_site_label_1
_geom_angle_atom_site_label_2
_geom_angle_atom_site_label_3
_geom_angle
_geom_angle_site_symmetry_1
_geom_angle_site_symmetry_3
N2 Ag1 N2 168.67(19) . 2_565
O1 C1 N1 125.0(4) . .
O1 C1 C2 119.4(3) . .
N1 C1 C2 115.5(3) . .
N2 C2 C3 122.6(4) . .
N2 C2 C1 117.8(3) . .
C3 C2 C1 119.7(3) . .
C4 C3 C8 118.4(4) . .
C4 C3 C2 123.9(4) . .
C8 C3 C2 117.7(4) . .
C5 C4 C3 119.3(5) . .
C5 C4 H4 120.3 . .
C3 C4 H4 120.3 . .
C6 C5 C4 121.5(6) . .
C6 C5 H5 119.2 . .
C4 C5 H5 119.2 . .
C7 C6 C5 120.7(5) . .
C7 C6 H6 119.6 . .
C5 C6 H6 119.6 . .
C6 C7 C8 119.6(5) . .
C6 C7 H7 120.2 . .
C8 C7 H7 120.2 . .
C9 C8 C3 118.4(4) . .
C9 C8 C7 121.2(5) . .
C3 C8 C7 120.3(5) . .
C10 C9 C8 119.9(5) . .
C10 C9 H9 120.0 . .
C8 C9 H9 120.0 . .
C9 C10 N2 123.4(5) . .
C9 C10 H10 118.3 . .
N2 C10 H10 118.3 . .
N1 C11 C12 111.2(4) . .
N1 C11 H11A 109.4 . .
C12 C11 H11A 109.4 . .
N1 C11 H11B 109.4 . .
C12 C11 H11B 109.4 . .
H11A C11 H11B 108.0 . .
C11 C12 C13 113.9(4) . .
C11 C12 H12A 108.8 . .
C13 C12 H12A 108.8 . .
C11 C12 H12B 108.8 . .
C13 C12 H12B 108.8 . .
H12A C12 H12B 107.7 . .
C14 C13 C12 113.1(4) . .
C14 C13 H13A 109.0 . .
C12 C13 H13A 109.0 . .
C14 C13 H13B 109.0 . .
C12 C13 H13B 109.0 . .
H13A C13 H13B 107.8 . .
C13 C14 C13 115.7(5) 4_556 .
C13 C14 H14A 108.3 4_556 .
C13 C14 H14A 108.3 . .
C13 C14 H14B 108.3 4_556 .
C13 C14 H14B 108.3 . .
H14A C14 H14B 107.4 . .
C1 N1 C11 122.9(4) . .
C1 N1 H1 118.6 . .
C11 N1 H1 118.6 . .
C2 N2 C10 117.9(4) . .
C2 N2 Ag1 132.5(3) . .
C10 N2 Ag1 108.8(3) . .
O5 Cl1 O5 63.9(12) 2_565 .
O5 Cl1 O3 141.9(8) 2_565 .
O5 Cl1 O3 122.2(9) . .
O5 Cl1 O3 122.2(9) 2_565 2_565
O5 Cl1 O3 141.9(8) . 2_565
O3 Cl1 O3 77.9(15) . 2_565
O5 Cl1 O4 110.1(8) 2_565 2_565
O5 Cl1 O4 107.9(9) . 2_565
O3 Cl1 O4 32.6(9) . 2_565
O3 Cl1 O4 104.3(8) 2_565 2_565
O5 Cl1 O4 107.9(9) 2_565 .
O5 Cl1 O4 110.1(8) . .
O3 Cl1 O4 104.3(8) . .
O3 Cl1 O4 32.6(9) 2_565 .
O4 Cl1 O4 135.0(12) 2_565 .
O5 Cl1 O2 47.9(9) 2_565 .
O5 Cl1 O2 110.7(8) . .
O3 Cl1 O2 106.5(7) . .
O3 Cl1 O2 90.4(9) 2_565 .
O4 Cl1 O2 87.4(7) 2_565 .
O4 Cl1 O2 100.9(7) . .
O5 Cl1 O2 110.7(8) 2_565 2_565
O5 Cl1 O2 47.9(9) . 2_565
O3 Cl1 O2 90.4(9) . 2_565
O3 Cl1 O2 106.5(7) 2_565 2_565
O4 Cl1 O2 100.9(7) 2_565 2_565
O4 Cl1 O2 87.4(7) . 2_565
O2 Cl1 O2 158.5(12) . 2_565
O5 O2 Cl1 58.7(9) 2_565 .
O4 O3 Cl1 78.8(10) 2_565 .
O4 O3 O3 119.3(18) 2_565 2_565
Cl1 O3 O3 51.0(8) . 2_565
O3 O4 Cl1 68.6(11) 2_565 .
O2 O5 Cl1 73.5(8) 2_565 .
O2 O5 O5 130.0(9) 2_565 2_565
Cl1 O5 O5 58.1(6) . 2_565

loop_
_geom_bond_atom_site_label_1
_geom_bond_atom_site_label_2
_geom_bond_distance
_geom_bond_site_symmetry_2
Ag1 N2 2.237(3) .
Ag1 N2 2.237(3) 2_565
C1 O1 1.237(5) .
C1 N1 1.320(5) .
C1 C2 1.507(5) .
C2 N2 1.320(5) .
C2 C3 1.429(5) .
C3 C4 1.405(6) .
C3 C8 1.405(6) .
C4 C5 1.388(7) .
C4 H4 0.9300 .
C5 C6 1.374(10) .
C5 H5 0.9300 .
C6 C7 1.350(9) .
C6 H6 0.9300 .
C7 C8 1.419(6) .
C7 H7 0.9300 .
C8 C9 1.393(7) .
C9 C10 1.343(9) .
C9 H9 0.9300 .
C10 N2 1.377(7) .
C10 H10 0.9300 .
C11 N1 1.465(5) .
C11 C12 1.501(6) .
C11 H11A 0.9700 .
C11 H11B 0.9700 .
C12 C13 1.518(5) .
C12 H12A 0.9700 .
C12 H12B 0.9700 .
C13 C14 1.508(5) .
C13 H13A 0.9700 .
C13 H13B 0.9700 .
C14 C13 1.508(5) 4_556
C14 H14A 0.9700 .
C14 H14B 0.9700 .
N1 H1 0.8600 .
Cl1 O5 1.296(13) 2_565
Cl1 O5 1.296(13) .
Cl1 O3 1.376(12) .
Cl1 O3 1.376(12) 2_565
Cl1 O4 1.450(13) 2_565
Cl1 O4 1.450(13) .
Cl1 O2 1.454(13) .
Cl1 O2 1.454(13) 2_565
O2 O5 1.12(2) 2_565
O3 O4 0.80(2) 2_565
O3 O3 1.73(3) 2_565
O4 O3 0.80(2) 2_565
O5 O2 1.12(2) 2_565
O5 O5 1.37(3) 2_565

loop_
_geom_torsion_atom_site_label_1
_geom_torsion_atom_site_label_2
_geom_torsion_atom_site_label_3
_geom_torsion_atom_site_label_4
_geom_torsion
_geom_torsion_site_symmetry_1
_geom_torsion_site_symmetry_4
O1 C1 C2 N2 128.7(4) . .
N1 C1 C2 N2 -53.9(5) . .
O1 C1 C2 C3 -51.6(5) . .
N1 C1 C2 C3 125.7(4) . .
N2 C2 C3 C4 178.2(4) . .
C1 C2 C3 C4 -1.4(6) . .
N2 C2 C3 C8 -1.1(5) . .
C1 C2 C3 C8 179.2(3) . .
C8 C3 C4 C5 -1.9(6) . .
C2 C3 C4 C5 178.7(4) . .
C3 C4 C5 C6 -0.7(8) . .
C4 C5 C6 C7 2.5(8) . .
C5 C6 C7 C8 -1.6(8) . .
C4 C3 C8 C9 -176.4(4) . .
C2 C3 C8 C9 3.0(6) . .
C4 C3 C8 C7 2.8(6) . .
C2 C3 C8 C7 -177.8(4) . .
C6 C7 C8 C9 178.1(5) . .
C6 C7 C8 C3 -1.1(7) . .
C3 C8 C9 C10 -3.2(8) . .
C7 C8 C9 C10 177.6(5) . .
C8 C9 C10 N2 1.6(10) . .
N1 C11 C12 C13 179.1(4) . .
C11 C12 C13 C14 177.9(4) . .
C12 C13 C14 C13 176.4(4) . 4_556
O1 C1 N1 C11 -2.5(7) . .
C2 C1 N1 C11 -179.7(4) . .
C12 C11 N1 C1 -122.7(5) . .
C3 C2 N2 C10 -0.5(6) . .
C1 C2 N2 C10 179.1(4) . .
C3 C2 N2 Ag1 168.2(3) . .
C1 C2 N2 Ag1 -12.2(5) . .
C9 C10 N2 C2 0.4(9) . .
C9 C10 N2 Ag1 -170.9(6) . .
O5 Cl1 O2 O5 12.2(17) . 2_565
O3 Cl1 O2 O5 147.1(12) . 2_565
O3 Cl1 O2 O5 -135.4(12) 2_565 2_565
O4 Cl1 O2 O5 120.3(11) 2_565 2_565
O4 Cl1 O2 O5 -104.3(12) . 2_565
O2 Cl1 O2 O5 6.8(9) 2_565 2_565
O5 Cl1 O3 O4 -16(3) 2_565 2_565
O5 Cl1 O3 O4 72(2) . 2_565
O3 Cl1 O3 O4 -143(2) 2_565 2_565
O4 Cl1 O3 O4 -162.7(14) . 2_565
O2 Cl1 O3 O4 -57(2) . 2_565
O2 Cl1 O3 O4 109.9(19) 2_565 2_565
O5 Cl1 O3 O3 127.6(13) 2_565 2_565
O5 Cl1 O3 O3 -144.7(9) . 2_565
O4 Cl1 O3 O3 143(2) 2_565 2_565
O4 Cl1 O3 O3 -19.4(12) . 2_565
O2 Cl1 O3 O3 86.8(9) . 2_565
O2 Cl1 O3 O3 -106.8(8) 2_565 2_565
O5 Cl1 O4 O3 -122.3(19) 2_565 2_565
O5 Cl1 O4 O3 169.7(19) . 2_565
O3 Cl1 O4 O3 37(3) . 2_565
O4 Cl1 O4 O3 24.0(17) 2_565 2_565
O2 Cl1 O4 O3 -73(2) . 2_565
O2 Cl1 O4 O3 127(2) 2_565 2_565
O5 Cl1 O5 O2 -167.3(18) 2_565 2_565
O3 Cl1 O5 O2 56.1(14) . 2_565
O3 Cl1 O5 O2 -58(2) 2_565 2_565
O4 Cl1 O5 O2 88.6(12) 2_565 2_565
O4 Cl1 O5 O2 -66.6(11) . 2_565
O2 Cl1 O5 O2 -177.3(4) . 2_565
O3 Cl1 O5 O5 -136.7(10) . 2_565
O3 Cl1 O5 O5 109.6(16) 2_565 2_565
O4 Cl1 O5 O5 -104.1(10) 2_565 2_565
O4 Cl1 O5 O5 100.6(11) . 2_565
O2 Cl1 O5 O5 -10.1(14) . 2_565
O2 Cl1 O5 O5 167.3(18) 2_565 2_565
